data_7011485
loop_
_publ_author_name
'Ahrens, Birte'
'Cotton, Simon A.'
'Feeder, Neil'
'Noy, Oliver E.'
'Raithby, Paul R.'
'Teat, Simon J.'

_publ_section_title
;
 Structural variety in nitrate complexes of the heavy lanthanides with
 2,2':6',2&#x2033;-terpyridine, and stereoselective replacement of
 nitrate
;
_journal_issue 9
_journal_name_full 'Journal of the Chemical Society, Dalton Transactions'
_journal_page_first 2027
_journal_paper_doi 10.1039/b200480c
_journal_year 2002
_chemical_formula_sum 'C19 H25 Lu N6 O12'
_chemical_formula_weight 704.42
_chemical_name_systematic
;
?
;
_space_group_IT_number 2
_symmetry_cell_setting triclinic
_symmetry_space_group_name_Hall '-P 1'
_symmetry_space_group_name_H-M 'P -1'
_atom_sites_solution_hydrogens geom
_atom_sites_solution_primary direct
_atom_sites_solution_secondary difmap
_audit_conform_dict_location ftp://ftp.iucr.org/pub/cif_core.dic
_audit_conform_dict_name cif_core.dic
_audit_conform_dict_version 2.2
_audit_creation_date 2002-02-18T18:07:15-00:00
_audit_creation_method 'WinGX routine CIF_UPDATE'
_cell_angle_alpha 66.13(5)
_cell_angle_beta 82.96(6)
_cell_angle_gamma 69.99(6)
_cell_formula_units_Z 2
_cell_length_a 8.862(7)
_cell_length_b 12.260(11)
_cell_length_c 13.482(10)
_cell_measurement_reflns_used 9612
_cell_measurement_temperature 150(2)
_cell_measurement_theta_max 29.43
_cell_measurement_theta_min 1.92
_cell_volume 1258.4(19)
_computing_cell_refinement 'LSCELL (Clegg, 1997)'
_computing_data_collection 'Bruker SMART version 5.054 (Bruker, 1998)'
_computing_data_reduction 'Bruker SAINT version 5.00 (Bruker, 1997)'
_computing_molecular_graphics 'SHELXTL PLUS (Sheldrick, 1991)'
_computing_publication_material 'SHELXL-97 (Sheldrick, 1997)'
_computing_structure_refinement 'SHELXL-97 (Sheldrick, 1997)'
_computing_structure_solution 'SHELXS-86 (Sheldrick, 1986)'
_diffrn_ambient_temperature 150(2)
_diffrn_measured_fraction_theta_full 0.86
_diffrn_measured_fraction_theta_max 0.86
_diffrn_measurement_device_type 'Bruker AXS SMART'
_diffrn_measurement_method 'omega rotation with narrow frames'
_diffrn_radiation_monochromator graphite
_diffrn_radiation_type Synchrotron
_diffrn_radiation_wavelength 0.6887
_diffrn_reflns_av_R_equivalents 0.0528
_diffrn_reflns_av_unetI/netI 0.1226
_diffrn_reflns_limit_h_max 12
_diffrn_reflns_limit_h_min -11
_diffrn_reflns_limit_k_max 17
_diffrn_reflns_limit_k_min -17
_diffrn_reflns_limit_l_max 16
_diffrn_reflns_limit_l_min -19
_diffrn_reflns_number 9612
_diffrn_reflns_theta_full 29.43
_diffrn_reflns_theta_max 29.43
_diffrn_reflns_theta_min 1.92
_diffrn_standards_number 0
_exptl_absorpt_coefficient_mu 3.996
_exptl_absorpt_correction_T_max 0.9611
_exptl_absorpt_correction_T_min 0.8895
_exptl_absorpt_correction_type multi-scan
_exptl_crystal_colour Transparent
_exptl_crystal_density_diffrn 1.859
_exptl_crystal_density_method 'not measured'
_exptl_crystal_description Plate
_exptl_crystal_F_000 696
_exptl_crystal_size_max 0.03
_exptl_crystal_size_mid 0.03
_exptl_crystal_size_min 0.01
_refine_diff_density_max 1.934
_refine_diff_density_min -2.255
_refine_diff_density_rms 0.198
_refine_ls_extinction_method none
_refine_ls_goodness_of_fit_ref 0.951
_refine_ls_hydrogen_treatment mixed
_refine_ls_matrix_type full
_refine_ls_number_parameters 348
_refine_ls_number_reflns 6585
_refine_ls_number_restraints 1
_refine_ls_restrained_S_all 0.951
_refine_ls_R_factor_all 0.0839
_refine_ls_R_factor_gt 0.0535
_refine_ls_shift/su_max 0.001
_refine_ls_shift/su_mean 0
_refine_ls_structure_factor_coef Fsqd
_refine_ls_weighting_details 'calc w=1/[\s^2^(Fo^2^)+(0.0360P)^2^+0.0000P] where P=(Fo^2^+2Fc^2^)/3'
_refine_ls_weighting_scheme calc
_refine_ls_wR_factor_gt 0.0996
_refine_ls_wR_factor_ref 0.1056
_reflns_number_gt 4910
_reflns_number_total 6585
_reflns_threshold_expression >2sigma(I)
_cod_data_source_file b200480c.txt
_cod_data_source_block cam36
_cod_depositor_comments
;
The following automatic conversions were performed:
'_symmetry_cell_setting' value 'Triclinic' changed to 'triclinic'
according to '/home/saulius/struct/CIF-dictionaries/cif_core.dic'
dictionary named 'cif_core.dic' version 2.4.1 from 2010-06-29.

Automatic conversion script
Id: cif_fix_enum 1527 2010-12-29 10:47:43Z saulius 

The following automatic conversions were performed:

'_exptl_absorpt_correction_type' tag value 'Multi-scans' was replaced
with 'multi-scan' value.

Automatic conversion script
Id: cif_fix_values 1646 2011-03-28 12:23:43Z adriana 
;
_cod_original_cell_volume 1258.4(18)
_cod_original_sg_symbol_H-M P-1
_cod_database_code 7011485

loop_
_symmetry_equiv_pos_as_xyz
'x, y, z'
'-x, -y, -z'

loop_
_atom_site_label
_atom_site_type_symbol
_atom_site_fract_x
_atom_site_fract_y
_atom_site_fract_z
_atom_site_U_iso_or_equiv
_atom_site_adp_type
_atom_site_occupancy
_atom_site_symmetry_multiplicity
_atom_site_calc_flag
_atom_site_refinement_flags
_atom_site_disorder_assembly
_atom_site_disorder_group
Lu1 Lu 0.92791(3) 0.42623(3) 0.25965(2) 0.02016(9) Uani 1 1 d . . .
N1 N 0.6506(7) 0.5565(6) 0.1973(5) 0.0274(13) Uani 1 1 d . . .
C1 C 0.6190(10) 0.6485(8) 0.0985(6) 0.0382(18) Uani 1 1 d . . .
H1A H 0.7044 0.6548 0.0487 0.046 Uiso 1 1 calc R . .
C2 C 0.4668(9) 0.7356(7) 0.0652(6) 0.0379(18) Uani 1 1 d . . .
H2A H 0.4484 0.7985 -0.0063 0.045 Uiso 1 1 calc R . .
C3 C 0.3452(10) 0.7293(8) 0.1364(7) 0.0412(19) Uani 1 1 d . . .
H3A H 0.2409 0.7888 0.1157 0.049 Uiso 1 1 calc R . .
C4 C 0.3742(8) 0.6355(7) 0.2393(6) 0.0325(16) Uani 1 1 d . . .
H4A H 0.2902 0.6305 0.2904 0.039 Uiso 1 1 calc R . .
C5 C 0.5279(8) 0.5481(7) 0.2676(5) 0.0246(14) Uani 1 1 d . . .
C6 C 0.5671(8) 0.4390(7) 0.3732(6) 0.0256(14) Uani 1 1 d . . .
C7 C 0.4466(8) 0.4102(8) 0.4469(6) 0.0319(16) Uani 1 1 d . . .
H7A H 0.338 0.4632 0.432 0.038 Uiso 1 1 calc R . .
C8 C 0.4874(9) 0.3054(8) 0.5399(6) 0.0347(17) Uani 1 1 d . . .
H8A H 0.407 0.2844 0.5904 0.042 Uiso 1 1 calc R . .
C9 C 0.6473(9) 0.2284(8) 0.5615(6) 0.0341(17) Uani 1 1 d . . .
H9A H 0.6776 0.1543 0.6258 0.041 Uiso 1 1 calc R . .
N2 N 0.7228(6) 0.3676(5) 0.3923(4) 0.0225(11) Uani 1 1 d . . .
C10 C 0.7619(8) 0.2641(7) 0.4847(5) 0.0256(14) Uani 1 1 d . . .
C11 C 0.9359(8) 0.1888(7) 0.5036(6) 0.0274(14) Uani 1 1 d . . .
C12 C 0.9912(9) 0.0802(7) 0.5935(6) 0.0340(17) Uani 1 1 d . . .
H12A H 0.9177 0.0469 0.644 0.041 Uiso 1 1 calc R . .
C13 C 1.1547(9) 0.0194(8) 0.6102(7) 0.0421(19) Uani 1 1 d . . .
H13A H 1.1959 -0.0562 0.6718 0.05 Uiso 1 1 calc R . .
C14 C 1.2559(10) 0.0717(9) 0.5350(8) 0.055(3) Uani 1 1 d . . .
H14A H 1.3691 0.0339 0.545 0.066 Uiso 1 1 calc R . .
C15 C 1.1919(9) 0.1793(9) 0.4451(7) 0.052(2) Uani 1 1 d . . .
H15A H 1.2637 0.213 0.3932 0.062 Uiso 1 1 calc R . .
N3 N 1.0355(7) 0.2385(6) 0.4270(5) 0.0306(13) Uani 1 1 d . . .
N4 N 0.9878(7) 0.5658(6) 0.3640(5) 0.0301(14) Uani 1 1 d . . .
O1 O 1.0984(5) 0.4789(5) 0.3446(4) 0.0303(11) Uani 1 1 d . . .
O2 O 0.8441(5) 0.5824(5) 0.3373(4) 0.0291(11) Uani 1 1 d . . .
O3 O 1.0128(7) 0.6310(6) 0.4040(5) 0.0420(14) Uani 1 1 d . . .
N5 N 0.8732(8) 0.3049(6) 0.1316(5) 0.0337(14) Uani 1 1 d . . .
O4 O 0.8835(6) 0.2580(5) 0.2359(4) 0.0342(12) Uani 1 1 d . . .
O5 O 0.8947(6) 0.4129(5) 0.0848(4) 0.0298(11) Uani 1 1 d . . .
O6 O 0.8402(8) 0.2515(7) 0.0825(5) 0.0525(16) Uani 1 1 d . . .
N6 N 1.2426(9) 0.0794(7) 0.1655(6) 0.0487(18) Uani 1 1 d . . .
O7 O 1.2115(8) 0.1917(6) 0.1001(5) 0.0561(16) Uani 1 1 d . . .
O8 O 1.2160(12) -0.0005(8) 0.1426(8) 0.092(3) Uani 1 1 d . . .
O9 O 1.2938(9) 0.0521(7) 0.2564(6) 0.076(2) Uani 1 1 d . . .
O10 O 1.1833(6) 0.3385(5) 0.2078(4) 0.0328(11) Uani 1 1 d D . .
O11 O 0.9769(6) 0.5998(5) 0.1236(4) 0.0308(11) Uani 1 1 d . . .
H11B H 1.007 0.5945 0.0575 0.046 Uiso 1 1 d . . .
H11C H 1.0757 0.5669 0.1594 0.046 Uiso 1 1 d . . .
C16 C 1.3151(9) 0.3890(10) 0.1712(8) 0.048(2) Uani 1 1 d . . .
H16A H 1.2975 0.4589 0.1949 0.058 Uiso 1 1 calc R . .
H16B H 1.3153 0.4241 0.0909 0.058 Uiso 1 1 calc R . .
C17 C 1.4750(10) 0.2935(11) 0.2128(9) 0.062(3) Uani 1 1 d . . .
H17A H 1.559 0.3329 0.1848 0.093 Uiso 1 1 calc R . .
H17B H 1.4941 0.2244 0.1888 0.093 Uiso 1 1 calc R . .
H17C H 1.4771 0.2603 0.2923 0.093 Uiso 1 1 calc R . .
O12 O 0.9281(8) 0.8418(6) 0.0819(6) 0.0585(17) Uani 1 1 d . . .
H12B H 0.926 0.7676 0.1134 0.088 Uiso 1 1 calc R . .
C18 C 0.6749(13) 0.9143(11) 0.1640(10) 0.072(3) Uani 1 1 d . . .
H18A H 0.6269 0.9531 0.2162 0.107 Uiso 1 1 calc R . .
H18B H 0.673 0.8275 0.1932 0.107 Uiso 1 1 calc R . .
H18C H 0.6134 0.9625 0.0955 0.107 Uiso 1 1 calc R . .
C19 C 0.8426(13) 0.9141(10) 0.1448(9) 0.062(3) Uani 1 1 d . . .
H19A H 0.8431 1.002 0.1063 0.074 Uiso 1 1 calc R . .
H19B H 0.8991 0.8788 0.2154 0.074 Uiso 1 1 calc R . .
H10A H 1.197(14) 0.282(9) 0.176(9) 0.093 Uiso 1 1 d D . .

loop_
_atom_site_aniso_label
_atom_site_aniso_U_11
_atom_site_aniso_U_22
_atom_site_aniso_U_33
_atom_site_aniso_U_23
_atom_site_aniso_U_13
_atom_site_aniso_U_12
Lu1 0.02007(12) 0.02408(15) 0.01855(12) -0.00994(10) 0.00286(8) -0.00860(9)
N1 0.029(3) 0.035(4) 0.027(3) -0.016(3) 0.001(2) -0.014(3)
C1 0.045(4) 0.040(5) 0.028(4) -0.012(4) -0.005(3) -0.011(4)
C2 0.041(4) 0.030(4) 0.030(4) -0.003(3) -0.007(3) -0.004(3)
C3 0.041(4) 0.042(5) 0.043(5) -0.022(4) -0.007(4) -0.007(4)
C4 0.029(3) 0.032(4) 0.037(4) -0.013(3) -0.004(3) -0.009(3)
C5 0.024(3) 0.032(4) 0.025(3) -0.015(3) 0.003(2) -0.013(3)
C6 0.031(3) 0.029(4) 0.025(3) -0.015(3) 0.002(3) -0.014(3)
C7 0.021(3) 0.048(5) 0.031(4) -0.020(4) 0.001(3) -0.011(3)
C8 0.031(4) 0.048(5) 0.031(4) -0.019(4) 0.013(3) -0.019(4)
C9 0.042(4) 0.040(5) 0.023(3) -0.010(3) 0.007(3) -0.021(4)
N2 0.019(2) 0.028(3) 0.025(3) -0.015(3) 0.002(2) -0.008(2)
C10 0.027(3) 0.033(4) 0.026(3) -0.015(3) 0.005(3) -0.018(3)
C11 0.029(3) 0.028(4) 0.031(4) -0.017(3) 0.003(3) -0.011(3)
C12 0.036(4) 0.031(4) 0.028(4) -0.001(3) 0.007(3) -0.017(3)
C13 0.039(4) 0.035(5) 0.042(5) -0.008(4) -0.007(4) -0.005(4)
C14 0.031(4) 0.054(6) 0.047(5) -0.001(4) 0.003(4) 0.003(4)
C15 0.024(4) 0.051(6) 0.042(5) 0.000(4) 0.001(3) 0.010(4)
N3 0.026(3) 0.031(3) 0.028(3) -0.010(3) 0.004(2) -0.003(3)
N4 0.029(3) 0.042(4) 0.024(3) -0.017(3) 0.004(2) -0.013(3)
O1 0.026(2) 0.037(3) 0.034(3) -0.020(2) -0.001(2) -0.009(2)
O2 0.023(2) 0.033(3) 0.036(3) -0.020(2) 0.004(2) -0.009(2)
O3 0.057(3) 0.048(4) 0.041(3) -0.030(3) 0.005(3) -0.028(3)
N5 0.041(3) 0.039(4) 0.027(3) -0.014(3) 0.003(3) -0.020(3)
O4 0.047(3) 0.035(3) 0.026(3) -0.014(2) 0.005(2) -0.019(3)
O5 0.037(3) 0.028(3) 0.025(2) -0.010(2) -0.001(2) -0.010(2)
O6 0.071(4) 0.067(4) 0.041(3) -0.033(3) 0.010(3) -0.035(4)
N6 0.054(4) 0.039(5) 0.042(4) -0.008(4) 0.012(4) -0.014(4)
O7 0.064(4) 0.051(4) 0.045(4) -0.006(3) -0.002(3) -0.022(3)
O8 0.136(8) 0.059(5) 0.107(7) -0.052(5) 0.014(6) -0.042(5)
O9 0.086(5) 0.073(5) 0.048(4) 0.000(4) -0.015(4) -0.024(4)
O10 0.028(2) 0.042(3) 0.034(3) -0.025(3) 0.011(2) -0.009(2)
O11 0.032(2) 0.038(3) 0.023(2) -0.011(2) 0.0061(19) -0.015(2)
C16 0.027(4) 0.076(7) 0.057(6) -0.042(5) 0.012(4) -0.018(4)
C17 0.036(5) 0.088(8) 0.074(7) -0.049(7) 0.001(5) -0.012(5)
O12 0.077(4) 0.043(4) 0.055(4) -0.025(3) 0.003(3) -0.013(3)
C18 0.073(7) 0.068(8) 0.062(7) -0.024(6) 0.008(6) -0.012(6)
C19 0.079(7) 0.045(6) 0.055(6) -0.020(5) -0.015(5) -0.007(5)

loop_
_atom_type_symbol
_atom_type_description
_atom_type_scat_dispersion_real
_atom_type_scat_dispersion_imag
_atom_type_scat_source
C C 0.0033 0.0016 'International Tables Vol C Tables 4.2.6.8 and 6.1.1.4'
H H 0 0 'International Tables Vol C Tables 4.2.6.8 and 6.1.1.4'
N N 0.0061 0.0033 'International Tables Vol C Tables 4.2.6.8 and 6.1.1.4'
O O 0.0106 0.006 'International Tables Vol C Tables 4.2.6.8 and 6.1.1.4'
Lu Lu -0.472 5.8584 'International Tables Vol C Tables 4.2.6.8 and 6.1.1.4'

loop_
_geom_angle_atom_site_label_1
_geom_angle_atom_site_label_2
_geom_angle_atom_site_label_3
_geom_angle
_geom_angle_site_symmetry_1
_geom_angle_site_symmetry_3
_geom_angle_publ_flag
O10 Lu1 O11 77.9(2) . . ?
O10 Lu1 O4 81.98(19) . . ?
O11 Lu1 O4 126.11(18) . . ?
O10 Lu1 O1 75.53(18) . . ?
O11 Lu1 O1 75.85(19) . . ?
O4 Lu1 O1 144.28(18) . . ?
O10 Lu1 O2 127.29(17) . . ?
O11 Lu1 O2 76.72(18) . . ?
O4 Lu1 O2 148.64(17) . . ?
O1 Lu1 O2 53.78(16) . . ?
O10 Lu1 N1 145.33(19) . . ?
O11 Lu1 N1 80.7(2) . . ?
O4 Lu1 N1 89.1(2) . . ?
O1 Lu1 N1 124.75(18) . . ?
O2 Lu1 N1 72.51(18) . . ?
O10 Lu1 N2 140.7(2) . . ?
O11 Lu1 N2 141.27(18) . . ?
O4 Lu1 N2 74.22(18) . . ?
O1 Lu1 N2 107.04(18) . . ?
O2 Lu1 N2 75.10(18) . . ?
N1 Lu1 N2 65.9(2) . . ?
O10 Lu1 N3 78.5(2) . . ?
O11 Lu1 N3 145.39(19) . . ?
O4 Lu1 N3 74.7(2) . . ?
O1 Lu1 N3 73.9(2) . . ?
O2 Lu1 N3 98.2(2) . . ?
N1 Lu1 N3 131.1(2) . . ?
N2 Lu1 N3 65.41(19) . . ?
O10 Lu1 O5 73.99(18) . . ?
O11 Lu1 O5 73.42(17) . . ?
O4 Lu1 O5 53.00(17) . . ?
O1 Lu1 O5 140.30(17) . . ?
O2 Lu1 O5 137.89(17) . . ?
N1 Lu1 O5 73.91(18) . . ?
N2 Lu1 O5 112.66(17) . . ?
N3 Lu1 O5 123.05(19) . . ?
O10 Lu1 N4 101.02(18) . . ?
O11 Lu1 N4 73.73(18) . . ?
O4 Lu1 N4 159.85(18) . . ?
O1 Lu1 N4 26.63(16) . . ?
O2 Lu1 N4 27.18(16) . . ?
N1 Lu1 N4 98.76(19) . . ?
N2 Lu1 N4 91.99(18) . . ?
N3 Lu1 N4 86.3(2) . . ?
O5 Lu1 N4 147.08(18) . . ?
O10 Lu1 N5 77.16(18) . . ?
O11 Lu1 N5 99.96(19) . . ?
O4 Lu1 N5 26.38(18) . . ?
O1 Lu1 N5 152.64(18) . . ?
O2 Lu1 N5 152.56(18) . . ?
N1 Lu1 N5 80.06(19) . . ?
N2 Lu1 N5 93.15(18) . . ?
N3 Lu1 N5 99.1(2) . . ?
O5 Lu1 N5 26.63(17) . . ?
N4 Lu1 N5 173.69(18) . . ?
C1 N1 C5 118.1(6) . . ?
C1 N1 Lu1 121.1(5) . . ?
C5 N1 Lu1 120.3(4) . . ?
N1 C1 C2 123.0(8) . . ?
C3 C2 C1 119.0(8) . . ?
C2 C3 C4 119.5(7) . . ?
C3 C4 C5 119.3(7) . . ?
N1 C5 C4 121.2(7) . . ?
N1 C5 C6 115.8(6) . . ?
C4 C5 C6 123.1(6) . . ?
N2 C6 C7 122.3(7) . . ?
N2 C6 C5 116.4(6) . . ?
C7 C6 C5 121.2(6) . . ?
C8 C7 C6 119.0(7) . . ?
C7 C8 C9 120.2(7) . . ?
C8 C9 C10 117.7(7) . . ?
C10 N2 C6 118.2(6) . . ?
C10 N2 Lu1 121.5(4) . . ?
C6 N2 Lu1 120.3(5) . . ?
N2 C10 C9 122.7(6) . . ?
N2 C10 C11 116.5(6) . . ?
C9 C10 C11 120.9(7) . . ?
N3 C11 C12 122.7(6) . . ?
N3 C11 C10 115.0(6) . . ?
C12 C11 C10 122.2(6) . . ?
C11 C12 C13 119.5(7) . . ?
C14 C13 C12 118.0(8) . . ?
C13 C14 C15 119.4(8) . . ?
N3 C15 C14 123.6(8) . . ?
C15 N3 C11 116.8(7) . . ?
C15 N3 Lu1 122.0(5) . . ?
C11 N3 Lu1 121.2(4) . . ?
O3 N4 O1 123.3(6) . . ?
O3 N4 O2 121.1(6) . . ?
O1 N4 O2 115.6(5) . . ?
O3 N4 Lu1 176.8(5) . . ?
O1 N4 Lu1 57.4(3) . . ?
O2 N4 Lu1 58.2(3) . . ?
N4 O1 Lu1 95.9(4) . . ?
N4 O2 Lu1 94.6(4) . . ?
O6 N5 O5 123.3(6) . . ?
O6 N5 O4 121.6(6) . . ?
O5 N5 O4 115.1(6) . . ?
O6 N5 Lu1 174.9(5) . . ?
O5 N5 Lu1 60.1(3) . . ?
O4 N5 Lu1 55.0(3) . . ?
N5 O4 Lu1 98.6(4) . . ?
N5 O5 Lu1 93.3(4) . . ?
O9 N6 O8 120.6(9) . . ?
O9 N6 O7 117.4(8) . . ?
O8 N6 O7 121.9(9) . . ?
C16 O10 Lu1 130.7(5) . . ?
O10 C16 C17 113.3(9) . . ?
O12 C19 C18 112.5(9) . . ?

loop_
_geom_bond_atom_site_label_1
_geom_bond_atom_site_label_2
_geom_bond_distance
_geom_bond_site_symmetry_2
_geom_bond_publ_flag
Lu1 O10 2.307(5) . ?
Lu1 O11 2.315(5) . ?
Lu1 O4 2.373(5) . ?
Lu1 O1 2.388(5) . ?
Lu1 O2 2.403(5) . ?
Lu1 N1 2.456(6) . ?
Lu1 N2 2.465(6) . ?
Lu1 N3 2.474(7) . ?
Lu1 O5 2.487(5) . ?
Lu1 N4 2.817(6) . ?
Lu1 N5 2.864(6) . ?
N1 C1 1.336(10) . ?
N1 C5 1.355(8) . ?
C1 C2 1.391(11) . ?
C2 C3 1.353(11) . ?
C3 C4 1.381(12) . ?
C4 C5 1.395(10) . ?
C5 C6 1.483(10) . ?
C6 N2 1.346(9) . ?
C6 C7 1.403(9) . ?
C7 C8 1.357(11) . ?
C8 C9 1.395(11) . ?
C9 C10 1.405(9) . ?
N2 C10 1.344(9) . ?
C10 C11 1.493(9) . ?
C11 N3 1.361(9) . ?
C11 C12 1.369(11) . ?
C12 C13 1.383(11) . ?
C13 C14 1.374(12) . ?
C14 C15 1.376(12) . ?
C15 N3 1.326(9) . ?
N4 O3 1.216(7) . ?
N4 O1 1.270(7) . ?
N4 O2 1.291(7) . ?
N5 O6 1.218(8) . ?
N5 O5 1.286(8) . ?
N5 O4 1.287(8) . ?
N6 O9 1.234(10) . ?
N6 O8 1.238(10) . ?
N6 O7 1.251(10) . ?
O10 C16 1.447(9) . ?
C16 C17 1.491(13) . ?
O12 C19 1.438(11) . ?
C18 C19 1.477(15) . ?
